data_1510588
loop_
_publ_author_name
'Zachwieja, U.'

_publ_section_title
;
 Eine neue Verbindung im System Rubidium-Gold: Synthese und Struktur von
 Rb3 Au7
;
_journal_name_full 'Journal of Alloys Compd.'
_journal_page_first 115
_journal_page_last 118
_journal_paper_doi 10.1016/0925-8388(93)90435-P
_journal_volume 199
_journal_year 1993
_chemical_formula_sum 'Au7 Rb3'
_space_group_IT_number 65
_symmetry_space_group_name_Hall '-C 2 2'
_symmetry_space_group_name_H-M 'C m m m'
_cell_angle_alpha 90
_cell_angle_beta 90
_cell_angle_gamma 90
_cell_formula_units_Z 2
_cell_length_a 5.585
_cell_length_b 13.252
_cell_length_c 7.258
_cell_volume 537.182
_citation_journal_id_ASTM JALCEU
_cod_data_source_file gold_695.cif
_cod_data_source_block Au7Rb3
_cod_original_cell_volume 537.1821
_cod_database_code 1510588

loop_
_symmetry_equiv_pos_as_xyz
x,y,z
-x,-y,z
x,-y,-z
-x,y,-z
-x,-y,-z
x,y,-z
-x,y,z
x,-y,z
x+1/2,y+1/2,z
-x+1/2,-y+1/2,z
x+1/2,-y+1/2,-z
-x+1/2,y+1/2,-z
-x+1/2,-y+1/2,-z
x+1/2,y+1/2,-z
-x+1/2,y+1/2,z
x+1/2,-y+1/2,z

loop_
_atom_site_label
_atom_site_type_symbol
_atom_site_fract_x
_atom_site_fract_y
_atom_site_fract_z
_atom_site_occupancy
_atom_site_U_iso_or_equiv
Au3 Au 0 0.1073 0.1951 1 0.0
Rb2 Rb 0.5 0.1625 0.5 1 0.0
Rb1 Rb 0.5 0 0 1 0.0
Au2 Au 0.25 0.25 0 1 0.0
Au1 Au 0 0 0.5 1 0.0
